data_2108191
loop_
_publ_author_name
'Ridgway, Benjamin M.'
'Foi, Ana'
'Corr\^ea, Rodrigo S.'
'Bikiel, Damian E.'
'Ellena, Javier'
'Doctorovich, Fabio'
'Di Salvo, Florencia'

_publ_section_title
;
 Conformational and structural diversity of iridium dimethyl sulfoxide
 complexes
;
_journal_issue 6
_journal_name_full 'Acta Crystallographica Section B'
_journal_page_first 1032
_journal_page_last 1042
_journal_paper_doi 10.1107/S2052520617011490
_journal_volume 73
_journal_year 2017
_chemical_formula_moiety '(C4 H12 Cl4 Ir O2 S2), (C4 H12 N), 0.5H2 O'
_chemical_formula_sum 'C8 H25 Cl4 Ir N O2.5 S2'
_chemical_formula_weight 573.4427
_chemical_name_common
;
'N-Butylammonium tetrachlorobis(dimethyl sulfoxide)iridate(III) hemihydrate'
;
_chemical_name_systematic
;
'N-Butylammonium tetrachlorobis(dimethyl sulfoxide)iridate(III) hemihydrate'
;
_space_group_crystal_system monoclinic
_space_group_IT_number 15
_space_group_name_Hall '-C 2yc'
_space_group_name_H-M_alt 'C 1 2/c 1'
_symmetry_space_group_name_Hall '-C 2yc'
_symmetry_space_group_name_H-M 'C 1 2/c 1'
_atom_sites_solution_hydrogens mixed
_audit_creation_method SHELXL-2016/6
_cell_angle_alpha 90
_cell_angle_beta 108.657(2)
_cell_angle_gamma 90
_cell_formula_units_Z 8
_cell_length_a 19.8210(4)
_cell_length_b 10.0830(2)
_cell_length_c 19.5720(5)
_cell_measurement_reflns_used 32346
_cell_measurement_temperature 293(2)
_cell_measurement_theta_max 26.733
_cell_measurement_theta_min 2.91
_cell_volume 3706.01(15)
_computing_cell_refinement 'Scalepack (Otwinowski & Minor 1997)'
_computing_data_collection 'COLLECT (Enraf-Nonius, 1997-2004)'
_computing_data_reduction
;
'DENZO and Scalepack (Otwinowski & Minor 1997)'
;
_computing_molecular_graphics
;
C.B. Hubschle, G.M. Scheldrick, and B. Dittrich
Shelxle: a Qt graphical user interface for SHELXL
J. Appl. Cryst., 44 (2011) 1281--1284
;
_computing_publication_material
;
The PyMol Molecular Graphics System, Version #, Schrodinger, LLC.
Version 1.7.2.1
;
_computing_structure_refinement 'SHELXL-2016/6 (Sheldrick, 2016)'
_computing_structure_solution 'SIR2004 (Giacovazzo et al, 2004)'
_diffrn_ambient_temperature 293(2)
_diffrn_detector_area_resol_mean 9
_diffrn_measured_fraction_theta_full 0.990
_diffrn_measured_fraction_theta_max 0.990
_diffrn_measurement_device '95mm CCD camera on \k-goniostat'
_diffrn_measurement_device_type KappaCCD
_diffrn_measurement_method 'CCD rotation images, thick slices'
_diffrn_radiation_type MoK\a
_diffrn_radiation_wavelength 0.71073
_diffrn_reflns_av_R_equivalents 0.0993
_diffrn_reflns_av_unetI/netI 0.0554
_diffrn_reflns_Laue_measured_fraction_full 0.990
_diffrn_reflns_Laue_measured_fraction_max 0.990
_diffrn_reflns_limit_h_max 24
_diffrn_reflns_limit_h_min -23
_diffrn_reflns_limit_k_max 12
_diffrn_reflns_limit_k_min -12
_diffrn_reflns_limit_l_max 23
_diffrn_reflns_limit_l_min -23
_diffrn_reflns_number 18983
_diffrn_reflns_point_group_measured_fraction_full 0.990
_diffrn_reflns_point_group_measured_fraction_max 0.990
_diffrn_reflns_theta_full 25.242
_diffrn_reflns_theta_max 25.494
_diffrn_reflns_theta_min 2.926
_exptl_absorpt_coefficient_mu 8.005
_exptl_absorpt_correction_T_max 0.659
_exptl_absorpt_correction_T_min 0.263
_exptl_absorpt_correction_type gaussian
_exptl_absorpt_process_details
;
   P. Coppens, L. Leiserowitz, D Rabinovich, Acta Cryst.
   (1965), 18, 1035-1038
;
_exptl_crystal_colour yellow
_exptl_crystal_density_diffrn 2.055
_exptl_crystal_description prism
_exptl_crystal_F_000 2216
_exptl_crystal_recrystallization_method 'Crystallized from DMSO solution of title compound. '
_exptl_crystal_size_max 0.21
_exptl_crystal_size_mid 0.12
_exptl_crystal_size_min 0.11
_refine_diff_density_max 3.530
_refine_diff_density_min -1.959
_refine_diff_density_rms 0.207
_refine_ls_extinction_method none
_refine_ls_goodness_of_fit_ref 1.051
_refine_ls_hydrogen_treatment constr
_refine_ls_matrix_type full
_refine_ls_number_parameters 176
_refine_ls_number_reflns 3424
_refine_ls_number_restraints 0
_refine_ls_restrained_S_all 1.051
_refine_ls_R_factor_all 0.0579
_refine_ls_R_factor_gt 0.0508
_refine_ls_shift/su_max 0.001
_refine_ls_shift/su_mean 0.000
_refine_ls_structure_factor_coef Fsqd
_refine_ls_weighting_details 'w=1/[\s^2^(Fo^2^)+(0.0740P)^2^+31.6594P] where P=(Fo^2^+2Fc^2^)/3'
_refine_ls_weighting_scheme calc
_refine_ls_wR_factor_gt 0.1275
_refine_ls_wR_factor_ref 0.1324
_reflns_Friedel_coverage 0.000
_reflns_number_gt 3050
_reflns_number_total 3424
_reflns_threshold_expression 'I > 2\s(I)'
_cod_data_source_file lo5014sup1.cif
_cod_data_source_block 1b
_cod_original_formula_sum 'C8 H25 Cl4 Ir1 N1 O2.5 S2'
_cod_database_code 2108191
_shelx_shelxl_version_number 2016/6
_shelx_space_group_comment
;
The symmetry employed for this shelxl refinement is uniquely defined
by the following loop, which should always be used as a source of
symmetry information in preference to the above space-group names.
They are only intended as comments.
;
_shelx_estimated_absorpt_t_min 0.502
_shelx_estimated_absorpt_t_max 0.502

loop_
_space_group_symop_operation_xyz
'x, y, z'
'-x, y, -z+1/2'
'x+1/2, y+1/2, z'
'-x+1/2, y+1/2, -z+1/2'
'-x, -y, -z'
'x, -y, z-1/2'
'-x+1/2, -y+1/2, -z'
'x+1/2, -y+1/2, z-1/2'

loop_
_atom_site_label
_atom_site_type_symbol
_atom_site_fract_x
_atom_site_fract_y
_atom_site_fract_z
_atom_site_U_iso_or_equiv
_atom_site_adp_type
_atom_site_occupancy
_atom_site_site_symmetry_order
_atom_site_calc_flag
_atom_site_refinement_flags_posn
_atom_site_refinement_flags_adp
_atom_site_refinement_flags_occupancy
_atom_site_disorder_assembly
_atom_site_disorder_group
Ir1 Ir 0.500000 0.72595(4) 0.250000 0.03584(17) Uani 1 2 d S T P A 1
Ir2 Ir 0.250000 0.750000 0.500000 0.03713(17) Uani 1 2 d S . P B 1
Cl1 Cl 0.41409(11) 0.5629(2) 0.24985(12) 0.0499(5) Uani 1 1 d . . . A 1
Cl2 Cl 0.41675(10) 0.8949(2) 0.24664(11) 0.0483(5) Uani 1 1 d . . . A 1
Cl3 Cl 0.33783(11) 0.6704(2) 0.60413(12) 0.0527(5) Uani 1 1 d . . . B 1
Cl4 Cl 0.31152(11) 0.9528(2) 0.50844(12) 0.0526(5) Uani 1 1 d . . . B 1
S1 S 0.54364(11) 0.7253(2) 0.37442(11) 0.0407(5) Uani 1 1 d . . . A 1
S2 S 0.30821(11) 0.6623(2) 0.42474(12) 0.0491(5) Uani 1 1 d . . . B 1
O1 O 0.5205(3) 0.8386(6) 0.4091(3) 0.0526(15) Uani 1 1 d . . . A 1
O2 O 0.3722(4) 0.5843(9) 0.4585(4) 0.080(2) Uani 1 1 d . . . B 1
N1 N 0.5292(4) 0.1119(8) 0.3728(4) 0.0525(18) Uani 1 1 d . . . C 1
H1D H 0.512298 0.157483 0.331886 0.079 Uiso 1 1 calc R U . C 1
H1E H 0.516268 0.027337 0.364862 0.079 Uiso 1 1 calc R U . C 1
H1F H 0.576549 0.117368 0.388569 0.079 Uiso 1 1 calc R U . C 1
C1 C 0.5221(5) 0.5778(9) 0.4114(5) 0.056(2) Uani 1 1 d . . . A 1
H1A H 0.471398 0.571561 0.400076 0.084 Uiso 1 1 calc R U . A 1
H1B H 0.544087 0.578831 0.462833 0.084 Uiso 1 1 calc R U . A 1
H1C H 0.539205 0.502934 0.391503 0.084 Uiso 1 1 calc R U . A 1
C2 C 0.6381(4) 0.7143(10) 0.4069(5) 0.053(2) Uani 1 1 d . . . A 1
H2A H 0.654081 0.712163 0.458606 0.080 Uiso 1 1 calc R U . A 1
H2B H 0.658158 0.790003 0.390701 0.080 Uiso 1 1 calc R U . A 1
H2C H 0.652954 0.634829 0.388763 0.080 Uiso 1 1 calc R U . A 1
C3 C 0.2509(6) 0.5662(12) 0.3549(6) 0.073(3) Uani 1 1 d . . . B 1
H3A H 0.237839 0.487005 0.374794 0.110 Uiso 1 1 calc R U . B 1
H3B H 0.274837 0.542808 0.320986 0.110 Uiso 1 1 calc R U . B 1
H3C H 0.208887 0.616436 0.330807 0.110 Uiso 1 1 calc R U . B 1
C4 C 0.3303(6) 0.7883(11) 0.3718(6) 0.067(3) Uani 1 1 d . . . B 1
H4A H 0.346831 0.748130 0.335655 0.101 Uiso 1 1 calc R U . B 1
H4B H 0.367081 0.843760 0.402306 0.101 Uiso 1 1 calc R U . B 1
H4C H 0.288873 0.841052 0.348994 0.101 Uiso 1 1 calc R U . B 1
C5 C 0.5007(5) 0.1672(13) 0.4271(5) 0.067(3) Uani 1 1 d . . . C 1
H5A H 0.510586 0.261565 0.432056 0.081 Uiso 1 1 calc R U . C 1
H5B H 0.523954 0.125606 0.473311 0.081 Uiso 1 1 calc R U . C 1
C6 C 0.4220(8) 0.1452(18) 0.4063(8) 0.106(5) Uani 1 1 d . . . C 1
H6A H 0.413609 0.052357 0.393469 0.127 Uiso 1 1 calc R U . C 1
H6B H 0.408793 0.158553 0.449444 0.127 Uiso 1 1 calc R U . C 1
C7 C 0.3758(8) 0.216(2) 0.3533(12) 0.149(9) Uani 1 1 d . . . C 1
H7A H 0.385754 0.194966 0.309095 0.178 Uiso 1 1 calc R U . C 1
H7B H 0.387361 0.308458 0.363547 0.178 Uiso 1 1 calc R U . C 1
C8 C 0.2956(7) 0.2015(17) 0.3374(9) 0.111(5) Uani 1 1 d . . . C 1
H8A H 0.283422 0.225326 0.379447 0.166 Uiso 1 1 calc R U . C 1
H8B H 0.281763 0.111390 0.324432 0.166 Uiso 1 1 calc R U . C 1
H8C H 0.271243 0.259126 0.298197 0.166 Uiso 1 1 calc R U . C 1
O1W O 0.500000 0.2891(9) 0.250000 0.059(2) Uani 1 2 d S T P D 1
H1W H 0.533787 0.336685 0.271020 0.088 Uiso 1 1 d R U . D 1

loop_
_atom_site_aniso_label
_atom_site_aniso_U_11
_atom_site_aniso_U_22
_atom_site_aniso_U_33
_atom_site_aniso_U_23
_atom_site_aniso_U_13
_atom_site_aniso_U_12
Ir1 0.0358(3) 0.0377(3) 0.0346(3) 0.000 0.01210(18) 0.000
Ir2 0.0322(3) 0.0383(3) 0.0397(3) 0.00591(16) 0.00987(19) -0.00194(15)
Cl1 0.0486(11) 0.0480(12) 0.0542(12) -0.0001(9) 0.0178(9) -0.0130(9)
Cl2 0.0463(11) 0.0498(12) 0.0508(12) -0.0033(9) 0.0182(9) 0.0102(9)
Cl3 0.0447(11) 0.0582(13) 0.0484(12) 0.0114(10) 0.0053(9) 0.0040(9)
Cl4 0.0524(12) 0.0447(11) 0.0598(13) 0.0051(10) 0.0168(10) -0.0146(9)
S1 0.0420(11) 0.0426(11) 0.0371(11) 0.0005(8) 0.0120(8) 0.0012(8)
S2 0.0443(11) 0.0552(13) 0.0510(12) 0.0054(10) 0.0199(9) 0.0041(9)
O1 0.075(4) 0.046(3) 0.044(3) -0.004(3) 0.029(3) 0.012(3)
O2 0.064(4) 0.111(7) 0.071(5) 0.018(4) 0.027(4) 0.039(4)
N1 0.050(4) 0.055(4) 0.051(4) 0.005(3) 0.013(3) -0.001(3)
C1 0.066(6) 0.054(5) 0.049(5) 0.012(4) 0.020(4) 0.002(4)
C2 0.036(4) 0.073(6) 0.046(5) 0.002(4) 0.006(4) 0.001(4)
C3 0.084(7) 0.071(7) 0.073(7) -0.018(6) 0.038(6) -0.019(6)
C4 0.078(7) 0.074(7) 0.063(6) 0.003(5) 0.040(5) -0.014(6)
C5 0.050(5) 0.100(9) 0.056(6) -0.010(6) 0.022(4) -0.003(5)
C6 0.119(12) 0.120(13) 0.084(10) -0.008(9) 0.040(9) 0.015(10)
C7 0.091(13) 0.23(3) 0.120(14) 0.009(15) 0.023(10) 0.063(13)
C8 0.054(7) 0.139(14) 0.129(13) -0.034(11) 0.018(8) -0.013(8)
O1W 0.070(6) 0.055(5) 0.051(5) 0.000 0.018(4) 0.000

loop_
_atom_type_symbol
_atom_type_description
_atom_type_scat_dispersion_real
_atom_type_scat_dispersion_imag
_atom_type_scat_source
C C 0.0033 0.0016 'International Tables Vol C Tables 4.2.6.8 and 6.1.1.4'
N N 0.0061 0.0033 'International Tables Vol C Tables 4.2.6.8 and 6.1.1.4'
O O 0.0106 0.0060 'International Tables Vol C Tables 4.2.6.8 and 6.1.1.4'
S S 0.1246 0.1234 'International Tables Vol C Tables 4.2.6.8 and 6.1.1.4'
Cl Cl 0.1484 0.1585 'International Tables Vol C Tables 4.2.6.8 and 6.1.1.4'
Ir Ir -1.4442 7.9887 'International Tables Vol C Tables 4.2.6.8 and 6.1.1.4'
H H 0.0000 0.0000 'International Tables Vol C Tables 4.2.6.8 and 6.1.1.4'

loop_
_geom_angle_atom_site_label_1
_geom_angle_atom_site_label_2
_geom_angle_atom_site_label_3
_geom_angle
_geom_angle_site_symmetry_1
_geom_angle_site_symmetry_3
S1 Ir1 S1 179.68(10) 2_655 .
S1 Ir1 Cl2 93.11(7) 2_655 2_655
S1 Ir1 Cl2 87.13(7) . 2_655
S1 Ir1 Cl2 87.13(7) 2_655 .
S1 Ir1 Cl2 93.10(7) . .
Cl2 Ir1 Cl2 87.47(11) 2_655 .
S1 Ir1 Cl1 91.49(7) 2_655 2_655
S1 Ir1 Cl1 88.29(7) . 2_655
Cl2 Ir1 Cl1 90.30(8) 2_655 2_655
Cl2 Ir1 Cl1 177.31(8) . 2_655
S1 Ir1 Cl1 88.29(7) 2_655 .
S1 Ir1 Cl1 91.49(7) . .
Cl2 Ir1 Cl1 177.31(7) 2_655 .
Cl2 Ir1 Cl1 90.30(8) . .
Cl1 Ir1 Cl1 91.96(11) 2_655 .
S2 Ir2 S2 180.0 7_566 .
S2 Ir2 Cl3 87.74(8) 7_566 .
S2 Ir2 Cl3 92.26(8) . .
S2 Ir2 Cl3 92.26(8) 7_566 7_566
S2 Ir2 Cl3 87.74(8) . 7_566
Cl3 Ir2 Cl3 180.0 . 7_566
S2 Ir2 Cl4 88.63(8) 7_566 .
S2 Ir2 Cl4 91.37(8) . .
Cl3 Ir2 Cl4 90.71(8) . .
Cl3 Ir2 Cl4 89.29(8) 7_566 .
S2 Ir2 Cl4 91.37(8) 7_566 7_566
S2 Ir2 Cl4 88.63(8) . 7_566
Cl3 Ir2 Cl4 89.29(8) . 7_566
Cl3 Ir2 Cl4 90.71(8) 7_566 7_566
Cl4 Ir2 Cl4 180.0 . 7_566
O1 S1 C1 108.2(4) . .
O1 S1 C2 109.3(4) . .
C1 S1 C2 99.6(5) . .
O1 S1 Ir1 114.6(3) . .
C1 S1 Ir1 112.1(3) . .
C2 S1 Ir1 111.9(3) . .
O2 S2 C3 107.8(6) . .
O2 S2 C4 108.0(5) . .
C3 S2 C4 99.1(5) . .
O2 S2 Ir2 117.1(3) . .
C3 S2 Ir2 112.0(4) . .
C4 S2 Ir2 111.3(4) . .
C5 N1 H1D 109.5 . .
C5 N1 H1E 109.5 . .
H1D N1 H1E 109.5 . .
C5 N1 H1F 109.5 . .
H1D N1 H1F 109.5 . .
H1E N1 H1F 109.5 . .
S1 C1 H1A 109.5 . .
S1 C1 H1B 109.5 . .
H1A C1 H1B 109.5 . .
S1 C1 H1C 109.5 . .
H1A C1 H1C 109.5 . .
H1B C1 H1C 109.5 . .
S1 C2 H2A 109.5 . .
S1 C2 H2B 109.5 . .
H2A C2 H2B 109.5 . .
S1 C2 H2C 109.5 . .
H2A C2 H2C 109.5 . .
H2B C2 H2C 109.5 . .
S2 C3 H3A 109.5 . .
S2 C3 H3B 109.5 . .
H3A C3 H3B 109.5 . .
S2 C3 H3C 109.5 . .
H3A C3 H3C 109.5 . .
H3B C3 H3C 109.5 . .
S2 C4 H4A 109.5 . .
S2 C4 H4B 109.5 . .
H4A C4 H4B 109.5 . .
S2 C4 H4C 109.5 . .
H4A C4 H4C 109.5 . .
H4B C4 H4C 109.5 . .
N1 C5 C6 111.0(9) . .
N1 C5 H5A 109.4 . .
C6 C5 H5A 109.4 . .
N1 C5 H5B 109.4 . .
C6 C5 H5B 109.4 . .
H5A C5 H5B 108.0 . .
C7 C6 C5 121.6(16) . .
C7 C6 H6A 106.9 . .
C5 C6 H6A 106.9 . .
C7 C6 H6B 106.9 . .
C5 C6 H6B 106.9 . .
H6A C6 H6B 106.7 . .
C6 C7 C8 121.1(19) . .
C6 C7 H7A 107.0 . .
C8 C7 H7A 107.0 . .
C6 C7 H7B 107.0 . .
C8 C7 H7B 107.0 . .
H7A C7 H7B 106.8 . .
C7 C8 H8A 109.5 . .
C7 C8 H8B 109.5 . .
H8A C8 H8B 109.5 . .
C7 C8 H8C 109.5 . .
H8A C8 H8C 109.5 . .
H8B C8 H8C 109.5 . .
H1W O1W H1W 108.3 . 2_655

loop_
_geom_bond_atom_site_label_1
_geom_bond_atom_site_label_2
_geom_bond_distance
_geom_bond_site_symmetry_2
Ir1 S1 2.309(2) 2_655
Ir1 S1 2.309(2) .
Ir1 Cl2 2.358(2) 2_655
Ir1 Cl2 2.358(2) .
Ir1 Cl1 2.367(2) 2_655
Ir1 Cl1 2.367(2) .
Ir2 S2 2.317(2) 7_566
Ir2 S2 2.317(2) .
Ir2 Cl3 2.3576(19) .
Ir2 Cl3 2.3576(19) 7_566
Ir2 Cl4 2.360(2) .
Ir2 Cl4 2.360(2) 7_566
S1 O1 1.475(6) .
S1 C1 1.765(9) .
S1 C2 1.777(8) .
S2 O2 1.459(7) .
S2 C3 1.762(10) .
S2 C4 1.780(10) .
N1 C5 1.465(12) .
N1 H1D 0.8900 .
N1 H1E 0.8900 .
N1 H1F 0.8900 .
C1 H1A 0.9600 .
C1 H1B 0.9600 .
C1 H1C 0.9600 .
C2 H2A 0.9600 .
C2 H2B 0.9600 .
C2 H2C 0.9600 .
C3 H3A 0.9600 .
C3 H3B 0.9600 .
C3 H3C 0.9600 .
C4 H4A 0.9600 .
C4 H4B 0.9600 .
C4 H4C 0.9600 .
C5 C6 1.496(17) .
C5 H5A 0.9700 .
C5 H5B 0.9700 .
C6 C7 1.34(2) .
C6 H6A 0.9700 .
C6 H6B 0.9700 .
C7 C8 1.525(19) .
C7 H7A 0.9700 .
C7 H7B 0.9700 .
C8 H8A 0.9600 .
C8 H8B 0.9600 .
C8 H8C 0.9600 .
O1W H1W 0.8197 .
O1W H1W 0.8196 2_655

loop_
_geom_torsion_atom_site_label_1
_geom_torsion_atom_site_label_2
_geom_torsion_atom_site_label_3
_geom_torsion_atom_site_label_4
_geom_torsion
N1 C5 C6 C7 -74(2)
C5 C6 C7 C8 -174.2(16)

_cod_database_fobs_code 2108191
